data_4027724
loop_
_publ_author_name
'Deepali Waghray'
'Jing Zhang'
'Jeroen Jacobs'
'Wienand Nulens'
'Nikola Basari\'c'
'Luc Van Meervelt'
'Wim Dehaen'

_publ_contact_author_name
;
;
_publ_section_title
;
 Synthesis and Structural Elucidation of Diversely Functionalized
 5,10-Diaza[5]Helicenes
;
_journal_name_full 'Journal of Organic Chemistry'
_journal_page_first 10176
_journal_page_last 10183
_journal_paper_doi 10.1021/jo301814m
_journal_volume 77
_journal_year 2012
_chemical_formula_moiety 'C20 H10 Cl2 N2'
_chemical_formula_sum 'C20 H10 Cl2 N2'
_chemical_formula_weight 349.20
_chemical_name_systematic
;
 ? 
;
_space_group_crystal_system triclinic
_space_group_IT_number 2
_space_group_name_Hall '-P 1'
_space_group_name_H-M_alt 'P -1'
_symmetry_space_group_name_Hall '-P 1'
_symmetry_space_group_name_H-M 'P -1'
_atom_sites_solution_hydrogens geom
_atom_sites_solution_primary direct
_atom_sites_solution_secondary difmap
_audit_creation_date 2012-02-03
_audit_creation_method
;
  Olex2 1.1
  (compiled 2011.11.01 svn.r2039, GUI svn.r3906)
;
_cell_angle_alpha 96.007(2)
_cell_angle_beta 90.540(3)
_cell_angle_gamma 90.553(3)
_cell_formula_units_Z 4
_cell_length_a 7.5929(3)
_cell_length_b 9.3350(2)
_cell_length_c 21.6474(7)
_cell_measurement_reflns_used 16653
_cell_measurement_temperature 293(2)
_cell_measurement_theta_max 26.3126
_cell_measurement_theta_min 2.8298
_cell_volume 1525.78(8)
_computing_cell_refinement
;
CrysAlisPro, Agilent Technologies,
Version 1.171.35.19 (release 27-10-2011 CrysAlis171 .NET)
(compiled Oct 27 2011,15:02:11)
;
_computing_data_collection
;
CrysAlisPro, Agilent Technologies,
Version 1.171.35.19 (release 27-10-2011 CrysAlis171 .NET)
(compiled Oct 27 2011,15:02:11)
;
_computing_data_reduction
;
CrysAlisPro, Agilent Technologies,
Version 1.171.35.19 (release 27-10-2011 CrysAlis171 .NET)
(compiled Oct 27 2011,15:02:11)
;
_computing_molecular_graphics
;
O. V. Dolomanov, L. J. Bourhis, R. J. Gildea, J. A. K. Howard and H. Puschmann,
OLEX2: a complete structure solution, refinement and analysis program.
J. Appl. Cryst. (2009). 42, 339-341.
;
_computing_publication_material
;
O. V. Dolomanov, L. J. Bourhis, R. J. Gildea, J. A. K. Howard and H. Puschmann,
OLEX2: a complete structure solution, refinement and analysis program.
J. Appl. Cryst. (2009). 42, 339-341.
;
_computing_structure_refinement
;
XL, G.M. Sheldrick, Acta Cryst.
(2008). A64, 112-122
;
_computing_structure_solution
;
SHELXS, G.M. Sheldrick, Acta Cryst.
(2008). A64, 112-122
;
_diffrn_ambient_temperature 293(2)
_diffrn_detector_area_resol_mean 15.9631
_diffrn_measured_fraction_theta_full 0.999
_diffrn_measured_fraction_theta_max 0.999
_diffrn_measurement_details
;
  1 omega  -39.00   52.00   1.0000   15.0000
omega____ theta____ kappa____ phi______ frames
    -      -17.1513   57.0000 -180.0000 91

  2 omega  -65.00  -36.00   1.0000   15.0000
omega____ theta____ kappa____ phi______ frames
    -      -17.1513 -178.0000  150.0000 29

  3 omega  -86.00   -1.00   1.0000   15.0000
omega____ theta____ kappa____ phi______ frames
    -      -17.1513  -57.0000   30.0000 85

  4 omega  -14.00   20.00   1.0000   15.0000
omega____ theta____ kappa____ phi______ frames
    -      -17.1513  -99.0000 -180.0000 34

  5 omega  -78.00    7.00   1.0000   15.0000
omega____ theta____ kappa____ phi______ frames
    -      -17.1513  -77.0000  -60.0000 85

  6 omega   12.00   64.00   1.0000   15.0000
omega____ theta____ kappa____ phi______ frames
    -       18.8701   38.0000  150.0000 52

  7 omega  -93.00  -35.00   1.0000   15.0000
omega____ theta____ kappa____ phi______ frames
    -      -17.1513 -178.0000  -60.0000 58

  8 omega  -94.00  -34.00   1.0000   15.0000
omega____ theta____ kappa____ phi______ frames
    -      -17.1513  178.0000 -150.0000 60

  9 omega  -50.00   40.00   1.0000   15.0000
omega____ theta____ kappa____ phi______ frames
    -       18.8701  -57.0000   60.0000 90

 10 omega  -13.00   65.00   1.0000   15.0000
omega____ theta____ kappa____ phi______ frames
    -       18.8701 -107.0000  -53.0000 78

 11 omega   -3.00   88.00   1.0000   15.0000
omega____ theta____ kappa____ phi______ frames
    -       18.8701   57.0000 -150.0000 91

 12 omega  -20.00   25.00   1.0000   15.0000
omega____ theta____ kappa____ phi______ frames
    -      -17.1513  -99.0000  -90.0000 45

 13 omega  -86.00    4.00   1.0000   15.0000
omega____ theta____ kappa____ phi______ frames
    -      -17.1513  -57.0000   60.0000 90

 14 omega   -3.00   88.00   1.0000   15.0000
omega____ theta____ kappa____ phi______ frames
    -       18.8701   57.0000  -30.0000 91

 15 omega  -13.00   50.00   1.0000   15.0000
omega____ theta____ kappa____ phi______ frames
    -       18.8701 -107.0000  126.0000 63
;
_diffrn_measurement_device_type 'SuperNova, Single source at offset), Eos'
_diffrn_measurement_method '\w scans'
_diffrn_orient_matrix_UB_11 0.0114342000
_diffrn_orient_matrix_UB_12 -0.0089352000
_diffrn_orient_matrix_UB_13 0.0319248000
_diffrn_orient_matrix_UB_21 0.0898785000
_diffrn_orient_matrix_UB_22 0.0204960000
_diffrn_orient_matrix_UB_23 -0.0016789000
_diffrn_orient_matrix_UB_31 -0.0227731000
_diffrn_orient_matrix_UB_32 0.0730618000
_diffrn_orient_matrix_UB_33 0.0079836000
_diffrn_radiation_monochromator mirror
_diffrn_radiation_type 'Mo K\a'
_diffrn_radiation_wavelength 0.7107
_diffrn_reflns_av_R_equivalents 0.0193
_diffrn_reflns_av_unetI/netI 0.0155
_diffrn_reflns_limit_h_max 9
_diffrn_reflns_limit_h_min -9
_diffrn_reflns_limit_k_max 11
_diffrn_reflns_limit_k_min -11
_diffrn_reflns_limit_l_max 27
_diffrn_reflns_limit_l_min -27
_diffrn_reflns_number 31138
_diffrn_reflns_theta_full 26.37
_diffrn_reflns_theta_max 26.37
_diffrn_reflns_theta_min 2.84
_diffrn_source 'SuperNova (Mo) x-ray Source'
_diffrn_source_current n/a
_diffrn_source_voltage n/a
_exptl_absorpt_coefficient_mu 0.428
_exptl_absorpt_correction_T_max 0.880
_exptl_absorpt_correction_T_min 0.857
_exptl_absorpt_correction_type gaussian
_exptl_absorpt_process_details
;
CrysAlisPro, Agilent Technologies,
Version 1.171.35.19 (release 27-10-2011 CrysAlis171 .NET)
(compiled Oct 27 2011,15:02:11)
numerical absorption correction based on gaussian integration over
            a multifaceted crystal model
;
_exptl_crystal_density_diffrn 1.520
_exptl_crystal_F_000 712
_exptl_crystal_size_max 0.5
_exptl_crystal_size_mid 0.3
_exptl_crystal_size_min 0.3
_refine_diff_density_max 0.282
_refine_diff_density_min -0.240
_refine_diff_density_rms 0.055
_refine_ls_extinction_method none
_refine_ls_goodness_of_fit_ref 1.095
_refine_ls_hydrogen_treatment mixed
_refine_ls_matrix_type full
_refine_ls_number_parameters 513
_refine_ls_number_reflns 6234
_refine_ls_number_restraints 0
_refine_ls_restrained_S_all 1.095
_refine_ls_R_factor_all 0.0402
_refine_ls_R_factor_gt 0.0341
_refine_ls_shift/su_max 0.004
_refine_ls_shift/su_mean 0.000
_refine_ls_structure_factor_coef Fsqd
_refine_ls_weighting_details 'calc w=1/[\s^2^(Fo^2^)+(0.0389P)^2^+0.4371P] where P=(Fo^2^+2Fc^2^)/3'
_refine_ls_weighting_scheme calc
_refine_ls_wR_factor_gt 0.0846
_refine_ls_wR_factor_ref 0.0878
_reflns_number_gt 5476
_reflns_number_total 6234
_reflns_threshold_expression >2sigma(I)
_cod_data_source_file jo301814m_si_001.cif
_cod_data_source_block wdh1002
_cod_original_cell_volume 1525.78(9)
_cod_database_code 4027724
_chemical_oxdiff_formula 'C30 N2 Cl2'
_reflns_odcompleteness_completeness 99.87
_reflns_odcompleteness_iscentric 1
_reflns_odcompleteness_theta 26.32

loop_
_space_group_symop_id
_space_group_symop_operation_xyz
1 'x, y, z'
2 '-x, -y, -z'

loop_
_atom_site_label
_atom_site_type_symbol
_atom_site_fract_x
_atom_site_fract_y
_atom_site_fract_z
_atom_site_U_iso_or_equiv
_atom_site_adp_type
_atom_site_occupancy
_atom_site_symmetry_multiplicity
_atom_site_calc_flag
C1 C 0.22847(19) 0.59101(16) 0.91775(7) 0.0335(3) Uani 1 1 d
C2 C 0.2025(2) 0.72234(17) 0.95478(7) 0.0372(3) Uani 1 1 d
C3 C 0.2090(2) 0.85515(18) 0.92890(8) 0.0450(4) Uani 1 1 d
H3 H 0.191(3) 0.949(2) 0.9585(10) 0.068(6) Uiso 1 1 d
C4 C 0.2426(2) 0.85822(19) 0.86771(8) 0.0467(4) Uani 1 1 d
H4 H 0.256(2) 0.949(2) 0.8473(9) 0.057(5) Uiso 1 1 d
C5 C 0.2452(2) 0.72816(17) 0.82771(7) 0.0388(3) Uani 1 1 d
C6 C 0.22190(19) 0.59353(16) 0.85092(7) 0.0340(3) Uani 1 1 d
C7 C 0.2637(2) 0.72632(18) 0.76169(8) 0.0423(4) Uani 1 1 d
C8 C 0.2022(2) 0.48670(17) 0.74227(7) 0.0379(3) Uani 1 1 d
C9 C 0.18035(19) 0.47112(16) 0.80592(7) 0.0343(3) Uani 1 1 d
C10 C 0.1659(2) 0.37146(19) 0.69661(8) 0.0446(4) Uani 1 1 d
H10 H 0.188(3) 0.388(2) 0.6524(10) 0.059(6) Uiso 1 1 d
C11 C 0.0996(2) 0.2447(2) 0.71319(8) 0.0472(4) Uani 1 1 d
H11 H 0.071(3) 0.160(2) 0.6796(10) 0.064(6) Uiso 1 1 d
C12 C 0.0638(2) 0.23124(19) 0.77554(8) 0.0444(4) Uani 1 1 d
H12 H 0.008(3) 0.140(2) 0.7860(9) 0.058(5) Uiso 1 1 d
C13 C 0.1016(2) 0.34151(17) 0.82085(8) 0.0389(3) Uani 1 1 d
H13 H 0.068(2) 0.3352(19) 0.8660(9) 0.050(5) Uiso 1 1 d
C14 C 0.1751(2) 0.71400(18) 1.01979(7) 0.0400(4) Uani 1 1 d
C15 C 0.2367(2) 0.47557(18) 1.01467(7) 0.0385(3) Uani 1 1 d
C16 C 0.26896(19) 0.46664(16) 0.95005(7) 0.0347(3) Uani 1 1 d
C17 C 0.2682(2) 0.3570(2) 1.04827(8) 0.0481(4) Uani 1 1 d
H17 H 0.243(2) 0.369(2) 1.0952(9) 0.055(5) Uiso 1 1 d
C18 C 0.3421(3) 0.2350(2) 1.01951(9) 0.0521(4) Uani 1 1 d
H18 H 0.362(3) 0.153(2) 1.0448(9) 0.060(6) Uiso 1 1 d
C19 C 0.3896(2) 0.2293(2) 0.95697(9) 0.0477(4) Uani 1 1 d
H19 H 0.446(3) 0.143(2) 0.9352(9) 0.059(6) Uiso 1 1 d
C20 C 0.3537(2) 0.34202(18) 0.92323(8) 0.0402(4) Uani 1 1 d
H20 H 0.381(2) 0.337(2) 0.8788(9) 0.053(5) Uiso 1 1 d
C21 C 0.27722(19) 0.41515(16) 0.34325(7) 0.0342(3) Uani 1 1 d
C22 C 0.2534(2) 0.28129(17) 0.30728(7) 0.0390(3) Uani 1 1 d
C23 C 0.2516(3) 0.15098(18) 0.33503(8) 0.0479(4) Uani 1 1 d
H23 H 0.233(3) 0.058(2) 0.3060(9) 0.061(6) Uiso 1 1 d
C24 C 0.2813(2) 0.15235(19) 0.39705(8) 0.0465(4) Uani 1 1 d
H24 H 0.288(3) 0.060(2) 0.4176(10) 0.066(6) Uiso 1 1 d
C25 C 0.2889(2) 0.28485(17) 0.43535(7) 0.0381(3) Uani 1 1 d
C26 C 0.26831(19) 0.41672(16) 0.41011(7) 0.0344(3) Uani 1 1 d
C27 C 0.3131(2) 0.29182(17) 0.50149(7) 0.0402(4) Uani 1 1 d
C28 C 0.2619(2) 0.53249(17) 0.51746(7) 0.0383(3) Uani 1 1 d
C29 C 0.23103(19) 0.54221(16) 0.45363(7) 0.0348(3) Uani 1 1 d
C30 C 0.2361(3) 0.6516(2) 0.56169(8) 0.0483(4) Uani 1 1 d
H30 H 0.265(3) 0.640(2) 0.6075(10) 0.062(6) Uiso 1 1 d
C31 C 0.1692(3) 0.7758(2) 0.54365(9) 0.0526(5) Uani 1 1 d
H31 H 0.146(3) 0.861(2) 0.5750(10) 0.069(6) Uiso 1 1 d
C32 C 0.1227(2) 0.7828(2) 0.48151(9) 0.0484(4) Uani 1 1 d
H32 H 0.068(3) 0.871(2) 0.4682(9) 0.056(5) Uiso 1 1 d
C33 C 0.1518(2) 0.66916(18) 0.43758(8) 0.0410(4) Uani 1 1 d
H33 H 0.115(2) 0.6743(18) 0.3928(8) 0.042(5) Uiso 1 1 d
C34 C 0.2384(2) 0.28402(18) 0.24114(7) 0.0424(4) Uani 1 1 d
C35 C 0.3002(2) 0.52345(17) 0.24487(7) 0.0382(3) Uani 1 1 d
C36 C 0.32209(19) 0.53807(16) 0.31013(7) 0.0348(3) Uani 1 1 d
C37 C 0.3378(2) 0.6393(2) 0.21020(8) 0.0449(4) Uani 1 1 d
H37 H 0.317(2) 0.622(2) 0.1637(9) 0.052(5) Uiso 1 1 d
C38 C 0.4065(2) 0.7649(2) 0.23903(8) 0.0474(4) Uani 1 1 d
H38 H 0.438(3) 0.849(2) 0.2143(9) 0.060(6) Uiso 1 1 d
C39 C 0.4430(2) 0.77661(19) 0.30287(8) 0.0448(4) Uani 1 1 d
H39 H 0.497(2) 0.867(2) 0.3233(9) 0.055(5) Uiso 1 1 d
C40 C 0.4025(2) 0.66630(17) 0.33756(8) 0.0389(3) Uani 1 1 d
H40 H 0.431(2) 0.6743(17) 0.3826(8) 0.036(4) Uiso 1 1 d
Cl1 Cl 0.12453(7) 0.87521(5) 1.066736(19) 0.05272(13) Uani 1 1 d
Cl2 Cl 0.30596(7) 0.89182(5) 0.73091(2) 0.05776(14) Uani 1 1 d
Cl3 Cl 0.19995(7) 0.11969(5) 0.19421(2) 0.05799(14) Uani 1 1 d
Cl4 Cl 0.35329(7) 0.12953(5) 0.53429(2) 0.05395(13) Uani 1 1 d
N1 N 0.18126(18) 0.60081(16) 1.04832(6) 0.0424(3) Uani 1 1 d
N2 N 0.25201(19) 0.61588(15) 0.72134(6) 0.0438(3) Uani 1 1 d
N3 N 0.25135(19) 0.39476(16) 0.21120(6) 0.0446(3) Uani 1 1 d
N4 N 0.31097(18) 0.40528(15) 0.54030(6) 0.0422(3) Uani 1 1 d

loop_
_atom_site_aniso_label
_atom_site_aniso_U_11
_atom_site_aniso_U_22
_atom_site_aniso_U_33
_atom_site_aniso_U_23
_atom_site_aniso_U_13
_atom_site_aniso_U_12
C1 0.0309(7) 0.0385(8) 0.0310(7) 0.0034(6) 0.0019(6) -0.0034(6)
C2 0.0359(8) 0.0403(8) 0.0348(8) 0.0009(6) 0.0000(6) -0.0021(6)
C3 0.0543(10) 0.0387(9) 0.0409(9) -0.0008(7) -0.0014(8) 0.0000(7)
C4 0.0608(11) 0.0359(9) 0.0442(10) 0.0077(7) -0.0009(8) -0.0017(7)
C5 0.0420(8) 0.0395(8) 0.0356(8) 0.0068(7) 0.0009(7) -0.0009(6)
C6 0.0336(7) 0.0375(8) 0.0312(7) 0.0048(6) 0.0031(6) -0.0002(6)
C7 0.0493(9) 0.0408(9) 0.0386(9) 0.0127(7) 0.0046(7) -0.0002(7)
C8 0.0398(8) 0.0425(9) 0.0317(8) 0.0054(6) 0.0024(6) 0.0020(6)
C9 0.0336(7) 0.0384(8) 0.0311(8) 0.0036(6) 0.0021(6) 0.0016(6)
C10 0.0509(10) 0.0508(10) 0.0315(8) 0.0016(7) 0.0006(7) 0.0038(8)
C11 0.0527(10) 0.0464(9) 0.0404(9) -0.0052(8) -0.0037(8) 0.0007(8)
C12 0.0465(9) 0.0407(9) 0.0454(9) 0.0027(7) -0.0005(7) -0.0049(7)
C13 0.0394(8) 0.0421(9) 0.0351(8) 0.0043(7) 0.0024(7) -0.0031(6)
C14 0.0385(8) 0.0461(9) 0.0336(8) -0.0044(7) 0.0018(6) -0.0041(7)
C15 0.0361(8) 0.0472(9) 0.0321(8) 0.0056(7) -0.0027(6) -0.0073(7)
C16 0.0315(7) 0.0400(8) 0.0330(8) 0.0059(6) -0.0004(6) -0.0048(6)
C17 0.0546(10) 0.0553(11) 0.0356(9) 0.0128(8) -0.0067(8) -0.0099(8)
C18 0.0588(11) 0.0489(10) 0.0510(11) 0.0180(9) -0.0108(9) -0.0054(8)
C19 0.0460(9) 0.0439(9) 0.0538(11) 0.0081(8) -0.0046(8) 0.0018(7)
C20 0.0379(8) 0.0441(9) 0.0389(9) 0.0060(7) 0.0013(7) -0.0012(7)
C21 0.0338(7) 0.0374(8) 0.0313(8) 0.0035(6) -0.0014(6) -0.0004(6)
C22 0.0429(8) 0.0392(8) 0.0343(8) 0.0013(7) -0.0004(7) -0.0017(7)
C23 0.0642(11) 0.0356(8) 0.0429(10) 0.0003(7) 0.0002(8) -0.0036(8)
C24 0.0613(11) 0.0359(9) 0.0427(9) 0.0067(7) 0.0017(8) -0.0019(7)
C25 0.0390(8) 0.0400(8) 0.0357(8) 0.0067(7) 0.0016(6) -0.0032(6)
C26 0.0329(7) 0.0372(8) 0.0332(8) 0.0041(6) -0.0012(6) -0.0038(6)
C27 0.0427(9) 0.0412(9) 0.0379(9) 0.0111(7) -0.0005(7) -0.0037(7)
C28 0.0397(8) 0.0424(8) 0.0332(8) 0.0055(7) 0.0030(6) -0.0057(6)
C29 0.0325(7) 0.0396(8) 0.0320(8) 0.0034(6) 0.0014(6) -0.0041(6)
C30 0.0588(11) 0.0516(10) 0.0338(9) 0.0007(8) 0.0074(8) -0.0070(8)
C31 0.0656(12) 0.0468(10) 0.0438(10) -0.0043(8) 0.0130(9) -0.0009(9)
C32 0.0509(10) 0.0427(9) 0.0515(10) 0.0033(8) 0.0067(8) 0.0057(8)
C33 0.0395(8) 0.0447(9) 0.0391(9) 0.0054(7) 0.0012(7) 0.0012(7)
C34 0.0482(9) 0.0426(9) 0.0348(8) -0.0027(7) -0.0030(7) -0.0009(7)
C35 0.0385(8) 0.0438(9) 0.0323(8) 0.0044(7) 0.0003(6) 0.0023(6)
C36 0.0345(7) 0.0386(8) 0.0316(8) 0.0049(6) 0.0000(6) 0.0019(6)
C37 0.0492(9) 0.0528(10) 0.0342(9) 0.0107(7) 0.0012(7) 0.0036(8)
C38 0.0519(10) 0.0470(10) 0.0463(10) 0.0179(8) 0.0037(8) 0.0001(8)
C39 0.0464(9) 0.0408(9) 0.0477(10) 0.0074(8) 0.0011(8) -0.0048(7)
C40 0.0403(8) 0.0418(8) 0.0350(9) 0.0060(7) -0.0015(7) -0.0021(6)
Cl1 0.0710(3) 0.0470(2) 0.0375(2) -0.00908(18) 0.0115(2) 0.0016(2)
Cl2 0.0884(4) 0.0406(2) 0.0473(3) 0.01828(19) 0.0130(2) -0.0062(2)
Cl3 0.0888(4) 0.0421(2) 0.0400(2) -0.00863(18) -0.0135(2) -0.0071(2)
Cl4 0.0762(3) 0.0424(2) 0.0451(2) 0.01476(18) -0.0105(2) 0.0008(2)
N1 0.0444(8) 0.0513(8) 0.0308(7) 0.0014(6) 0.0001(6) -0.0048(6)
N2 0.0529(8) 0.0458(8) 0.0338(7) 0.0095(6) 0.0044(6) 0.0009(6)
N3 0.0526(8) 0.0480(8) 0.0324(7) 0.0011(6) -0.0027(6) 0.0004(6)
N4 0.0480(8) 0.0463(8) 0.0330(7) 0.0074(6) 0.0012(6) -0.0057(6)

loop_
_atom_type_symbol
_atom_type_description
_atom_type_scat_dispersion_real
_atom_type_scat_dispersion_imag
_atom_type_scat_source
C C 0.0033 0.0016 'International Tables Vol C Tables 4.2.6.8 and 6.1.1.4'
H H 0.0000 0.0000 'International Tables Vol C Tables 4.2.6.8 and 6.1.1.4'
Cl Cl 0.1484 0.1585 'International Tables Vol C Tables 4.2.6.8 and 6.1.1.4'
N N 0.0061 0.0033 'International Tables Vol C Tables 4.2.6.8 and 6.1.1.4'

loop_
_exptl_crystal_face_index_h
_exptl_crystal_face_index_k
_exptl_crystal_face_index_l
_exptl_crystal_face_perp_dist
_exptl_oxdiff_crystal_face_indexfrac_h
_exptl_oxdiff_crystal_face_indexfrac_k
_exptl_oxdiff_crystal_face_indexfrac_l
_exptl_oxdiff_crystal_face_x
_exptl_oxdiff_crystal_face_y
_exptl_oxdiff_crystal_face_z
-3 12 4 0.1934 -2.9977 11.9910 3.9929 -0.0139 -0.0304 0.9762
3 -12 -4 0.1934 2.9977 -11.9910 -3.9929 0.0139 0.0304 -0.9762
8 0 19 0.1000 7.9902 0.0023 18.9771 0.6972 0.6863 -0.0303
-8 0 -19 0.1738 -7.9902 -0.0023 -18.9771 -0.6972 -0.6863 0.0303
-6 0 26 0.1343 -5.9969 0.0035 25.9661 0.7604 -0.5825 0.3441
6 0 -26 0.1343 5.9969 -0.0035 -25.9661 -0.7604 0.5825 -0.3441
-1 13 -5 0.1805 -0.9988 12.9890 -4.9955 -0.2870 0.1848 0.9319
10 0 -11 0.1213 9.9914 -0.0016 -10.9845 -0.2364 0.9164 -0.3153
-10 0 11 0.1472 -9.9914 0.0016 10.9845 0.2364 -0.9164 0.3153
1 13 1 0.1773 0.9986 12.9897 0.9972 -0.0728 0.3543 0.9343
-11 0 -5 0.1563 -10.9887 -0.0004 -4.9953 -0.2851 -0.9793 0.2103
-7 0 -24 0.1526 -6.9906 -0.0030 -23.9706 -0.8452 -0.5881 -0.0324

loop_
_geom_angle_atom_site_label_1
_geom_angle_atom_site_label_2
_geom_angle_atom_site_label_3
_geom_angle
C2 C1 C6 117.36(14)
C2 C1 C16 116.82(13)
C6 C1 C16 125.72(13)
C1 C2 C3 121.11(14)
C1 C2 C14 116.63(14)
C3 C2 C14 122.23(14)
C2 C3 H3 117.8(12)
C4 C3 C2 120.18(15)
C4 C3 H3 122.0(12)
C3 C4 H4 123.9(11)
C3 C4 C5 119.92(16)
C5 C4 H4 115.9(11)
C4 C5 C7 122.12(15)
C6 C5 C4 121.16(14)
C6 C5 C7 116.66(14)
C1 C6 C9 125.49(13)
C5 C6 C1 117.40(13)
C5 C6 C9 116.94(13)
C5 C7 Cl2 118.22(12)
N2 C7 C5 126.70(15)
N2 C7 Cl2 115.08(12)
C10 C8 C9 120.91(15)
N2 C8 C9 122.43(14)
N2 C8 C10 116.60(14)
C8 C9 C6 118.35(14)
C8 C9 C13 116.98(14)
C13 C9 C6 124.32(13)
C8 C10 H10 117.3(12)
C11 C10 C8 120.11(16)
C11 C10 H10 122.6(12)
C10 C11 H11 120.2(12)
C10 C11 C12 119.72(16)
C12 C11 H11 120.0(12)
C11 C12 H12 118.0(12)
C13 C12 C11 120.93(16)
C13 C12 H12 121.0(12)
C9 C13 H13 117.6(10)
C12 C13 C9 120.95(15)
C12 C13 H13 121.4(11)
C2 C14 Cl1 117.88(13)
N1 C14 C2 126.85(15)
N1 C14 Cl1 115.27(12)
C17 C15 C16 120.71(15)
N1 C15 C16 122.51(15)
N1 C15 C17 116.72(14)
C15 C16 C1 118.00(14)
C20 C16 C1 124.76(14)
C20 C16 C15 116.95(14)
C15 C17 H17 117.9(11)
C18 C17 C15 119.98(16)
C18 C17 H17 121.9(11)
C17 C18 H18 117.7(11)
C17 C18 C19 119.93(17)
C19 C18 H18 122.4(12)
C18 C19 H19 121.5(12)
C20 C19 C18 120.53(17)
C20 C19 H19 117.9(12)
C16 C20 H20 117.2(11)
C19 C20 C16 121.44(16)
C19 C20 H20 121.3(11)
C22 C21 C26 117.44(14)
C22 C21 C36 116.96(13)
C26 C21 C36 125.42(13)
C21 C22 C23 121.23(15)
C21 C22 C34 116.77(14)
C23 C22 C34 121.95(14)
C22 C23 H23 116.7(11)
C24 C23 C22 120.03(15)
C24 C23 H23 123.2(11)
C23 C24 H24 121.7(12)
C23 C24 C25 120.03(16)
C25 C24 H24 118.1(12)
C24 C25 C27 122.18(15)
C26 C25 C24 121.03(15)
C26 C25 C27 116.77(14)
C21 C26 C29 125.56(14)
C25 C26 C21 117.63(13)
C25 C26 C29 116.74(13)
C25 C27 Cl4 118.05(12)
N4 C27 C25 126.75(15)
N4 C27 Cl4 115.20(12)
C30 C28 C29 120.99(16)
N4 C28 C29 122.51(14)
N4 C28 C30 116.44(15)
C28 C29 C26 118.07(14)
C33 C29 C26 124.83(14)
C33 C29 C28 116.85(14)
C28 C30 H30 117.9(11)
C31 C30 C28 119.92(17)
C31 C30 H30 122.2(11)
C30 C31 H31 121.0(12)
C30 C31 C32 119.75(17)
C32 C31 H31 119.2(12)
C31 C32 H32 120.4(11)
C33 C32 C31 120.98(17)
C33 C32 H32 118.6(11)
C29 C33 H33 118.5(10)
C32 C33 C29 121.02(16)
C32 C33 H33 120.5(10)
C22 C34 Cl3 118.52(13)
N3 C34 C22 126.76(15)
N3 C34 Cl3 114.72(12)
C37 C35 C36 120.81(15)
N3 C35 C36 122.78(14)
N3 C35 C37 116.31(14)
C35 C36 C21 117.98(13)
C40 C36 C21 124.65(14)
C40 C36 C35 117.06(14)
C35 C37 H37 116.8(11)
C38 C37 C35 120.05(16)
C38 C37 H37 123.1(11)
C37 C38 H38 121.0(11)
C37 C38 C39 119.71(16)
C39 C38 H38 119.2(11)
C38 C39 H39 119.4(11)
C40 C39 C38 120.90(16)
C40 C39 H39 119.7(11)
C36 C40 H40 118.3(9)
C39 C40 C36 121.07(15)
C39 C40 H40 120.7(10)
C14 N1 C15 116.98(13)
C7 N2 C8 117.27(14)
C34 N3 C35 117.05(14)
C27 N4 C28 116.98(14)

loop_
_geom_bond_atom_site_label_1
_geom_bond_atom_site_label_2
_geom_bond_distance
C1 C2 1.409(2)
C1 C6 1.450(2)
C1 C16 1.451(2)
C2 C3 1.413(2)
C2 C14 1.435(2)
C3 H3 1.04(2)
C3 C4 1.355(2)
C4 H4 1.00(2)
C4 C5 1.416(2)
C5 C6 1.412(2)
C5 C7 1.436(2)
C6 C9 1.452(2)
C7 Cl2 1.7731(16)
C7 N2 1.281(2)
C8 C9 1.412(2)
C8 C10 1.406(2)
C8 N2 1.383(2)
C9 C13 1.413(2)
C10 H10 1.00(2)
C10 C11 1.365(3)
C11 H11 1.03(2)
C11 C12 1.398(2)
C12 H12 1.00(2)
C12 C13 1.372(2)
C13 H13 1.019(19)
C14 Cl1 1.7730(16)
C14 N1 1.279(2)
C15 C16 1.416(2)
C15 C17 1.408(2)
C15 N1 1.383(2)
C16 C20 1.409(2)
C17 H17 1.03(2)
C17 C18 1.367(3)
C18 H18 1.00(2)
C18 C19 1.400(3)
C19 H19 0.99(2)
C19 C20 1.370(2)
C20 H20 0.98(2)
C21 C22 1.411(2)
C21 C26 1.448(2)
C21 C36 1.455(2)
C22 C23 1.412(2)
C22 C34 1.438(2)
C23 H23 1.02(2)
C23 C24 1.358(3)
C24 H24 1.01(2)
C24 C25 1.416(2)
C25 C26 1.408(2)
C25 C27 1.436(2)
C26 C29 1.456(2)
C27 Cl4 1.7670(17)
C27 N4 1.281(2)
C28 C29 1.412(2)
C28 C30 1.406(2)
C28 N4 1.386(2)
C29 C33 1.408(2)
C30 H30 1.03(2)
C30 C31 1.362(3)
C31 H31 1.01(2)
C31 C32 1.396(3)
C32 H32 0.99(2)
C32 C33 1.370(2)
C33 H33 1.013(18)
C34 Cl3 1.7692(16)
C34 N3 1.280(2)
C35 C36 1.413(2)
C35 C37 1.408(2)
C35 N3 1.384(2)
C36 C40 1.410(2)
C37 H37 1.014(19)
C37 C38 1.365(3)
C38 H38 1.02(2)
C38 C39 1.400(3)
C39 H39 0.99(2)
C39 C40 1.371(2)
C40 H40 0.991(17)

loop_
_geom_torsion_atom_site_label_1
_geom_torsion_atom_site_label_2
_geom_torsion_atom_site_label_3
_geom_torsion_atom_site_label_4
_geom_torsion
C1 C2 C3 C4 -0.8(3)
C1 C2 C14 Cl1 -175.06(11)
C1 C2 C14 N1 4.1(2)
C1 C6 C9 C8 -171.74(14)
C1 C6 C9 C13 15.3(2)
C1 C16 C20 C19 179.19(15)
C2 C1 C6 C5 19.2(2)
C2 C1 C6 C9 -155.87(14)
C2 C1 C16 C15 15.5(2)
C2 C1 C16 C20 -158.16(15)
C2 C3 C4 C5 9.5(3)
C2 C14 N1 C15 6.8(2)
C3 C2 C14 Cl1 6.9(2)
C3 C2 C14 N1 -173.93(16)
C3 C4 C5 C6 -3.2(3)
C3 C4 C5 C7 174.04(17)
C4 C5 C6 C1 -11.3(2)
C4 C5 C6 C9 164.25(15)
C4 C5 C7 Cl2 6.2(2)
C4 C5 C7 N2 -173.43(17)
C5 C6 C9 C8 13.1(2)
C5 C6 C9 C13 -159.86(15)
C5 C7 N2 C8 5.8(3)
C6 C1 C2 C3 -13.7(2)
C6 C1 C2 C14 168.21(14)
C6 C1 C16 C15 -168.08(14)
C6 C1 C16 C20 18.3(2)
C6 C5 C7 Cl2 -176.39(12)
C6 C5 C7 N2 3.9(3)
C6 C9 C13 C12 178.98(15)
C7 C5 C6 C1 171.31(14)
C7 C5 C6 C9 -13.2(2)
C8 C9 C13 C12 5.9(2)
C8 C10 C11 C12 1.6(3)
C9 C8 C10 C11 3.6(3)
C9 C8 N2 C7 -5.8(2)
C10 C8 C9 C6 179.31(15)
C10 C8 C9 C13 -7.2(2)
C10 C8 N2 C7 171.32(16)
C10 C11 C12 C13 -2.9(3)
C11 C12 C13 C9 -1.0(3)
C14 C2 C3 C4 177.20(16)
C15 C16 C20 C19 5.5(2)
C15 C17 C18 C19 1.2(3)
C16 C1 C2 C3 163.05(15)
C16 C1 C2 C14 -15.0(2)
C16 C1 C6 C5 -157.19(14)
C16 C1 C6 C9 27.7(2)
C16 C15 C17 C18 4.6(3)
C16 C15 N1 C14 -6.2(2)
C17 C15 C16 C1 178.02(14)
C17 C15 C16 C20 -7.8(2)
C17 C15 N1 C14 170.93(15)
C17 C18 C19 C20 -3.6(3)
C18 C19 C20 C16 0.1(3)
C21 C22 C23 C24 -3.1(3)
C21 C22 C34 Cl3 -177.61(12)
C21 C22 C34 N3 3.0(3)
C21 C26 C29 C28 -167.46(14)
C21 C26 C29 C33 18.4(2)
C21 C36 C40 C39 179.02(15)
C22 C21 C26 C25 18.3(2)
C22 C21 C26 C29 -158.42(14)
C22 C21 C36 C35 13.9(2)
C22 C21 C36 C40 -159.43(15)
C22 C23 C24 C25 9.1(3)
C22 C34 N3 C35 6.2(3)
C23 C22 C34 Cl3 4.8(2)
C23 C22 C34 N3 -174.55(17)
C23 C24 C25 C26 -0.8(3)
C23 C24 C25 C27 177.52(17)
C24 C25 C26 C21 -13.0(2)
C24 C25 C26 C29 164.02(15)
C24 C25 C27 Cl4 5.5(2)
C24 C25 C27 N4 -175.42(17)
C25 C26 C29 C28 15.8(2)
C25 C26 C29 C33 -158.42(15)
C25 C27 N4 C28 7.4(2)
C26 C21 C22 C23 -10.7(2)
C26 C21 C22 C34 171.69(14)
C26 C21 C36 C35 -171.08(14)
C26 C21 C36 C40 15.6(2)
C26 C25 C27 Cl4 -176.08(11)
C26 C25 C27 N4 3.0(2)
C26 C29 C33 C32 -179.49(15)
C27 C25 C26 C21 168.57(14)
C27 C25 C26 C29 -14.4(2)
C28 C29 C33 C32 6.3(2)
C28 C30 C31 C32 1.5(3)
C29 C28 C30 C31 4.4(3)
C29 C28 N4 C27 -5.8(2)
C30 C28 C29 C26 177.19(14)
C30 C28 C29 C33 -8.2(2)
C30 C28 N4 C27 171.36(15)
C30 C31 C32 C33 -3.5(3)
C31 C32 C33 C29 -0.6(3)
C34 C22 C23 C24 174.34(17)
C35 C36 C40 C39 5.6(2)
C35 C37 C38 C39 1.5(3)
C36 C21 C22 C23 164.68(15)
C36 C21 C22 C34 -12.9(2)
C36 C21 C26 C25 -156.63(14)
C36 C21 C26 C29 26.6(2)
C36 C35 C37 C38 4.0(3)
C36 C35 N3 C34 -4.9(2)
C37 C35 C36 C21 178.71(14)
C37 C35 C36 C40 -7.4(2)
C37 C35 N3 C34 171.40(15)
C37 C38 C39 C40 -3.3(3)
C38 C39 C40 C36 -0.4(3)
Cl1 C14 N1 C15 -173.98(11)
Cl2 C7 N2 C8 -173.85(12)
Cl3 C34 N3 C35 -173.22(12)
Cl4 C27 N4 C28 -173.49(11)
N1 C15 C16 C1 -4.9(2)
N1 C15 C16 C20 169.23(14)
N1 C15 C17 C18 -172.59(16)
N2 C8 C9 C6 -3.7(2)
N2 C8 C9 C13 169.85(15)
N2 C8 C10 C11 -173.64(16)
N3 C35 C36 C21 -5.1(2)
N3 C35 C36 C40 168.75(15)
N3 C35 C37 C38 -172.39(16)
N4 C28 C29 C26 -5.8(2)
N4 C28 C29 C33 168.87(14)
N4 C28 C30 C31 -172.80(16)
